data_7242175
loop_
_publ_author_name
'da Cunha, Tamyris T.'
'da Silveira, Cleverton O. C.'
'Barbosa, Vitor M. M.'
'Oliveira, Willian X. C.'
'da Silva J\'unior, Eufr\^anio N.'
'Ferreira, Fabio F.'
'Pedroso, Emerson F.'
'Pereira, Cynthia L. M.'

_publ_section_title
;
 Ferromagnetic coupling in a dicopper(ii) oxamate complex bridged by
 carboxylate groups
;
_journal_issue 9
_journal_name_full CrystEngComm
_journal_page_first 1885
_journal_page_last 1897
_journal_paper_doi 10.1039/D0CE01742F
_journal_volume 23
_journal_year 2021
_chemical_formula_sum 'C16 H16 N2 O10 Zn'
_chemical_formula_weight 461.68
_space_group_crystal_system monoclinic
_space_group_IT_number 15
_space_group_name_Hall '-C 2yc'
_space_group_name_H-M_alt 'C 1 2/c 1'
_atom_sites_solution_hydrogens mixed
_audit_creation_method SHELXL-2017/1
_audit_update_record
;
2020-11-09 deposited with the CCDC.	2021-01-22 downloaded from the CCDC.
;
_cell_angle_alpha 90
_cell_angle_beta 105.847(5)
_cell_angle_gamma 90
_cell_formula_units_Z 4
_cell_length_a 12.3838(6)
_cell_length_b 7.2105(3)
_cell_length_c 20.8942(9)
_cell_measurement_reflns_used 4292
_cell_measurement_temperature 150(2)
_cell_measurement_theta_max 29.2020
_cell_measurement_theta_min 3.2730
_cell_volume 1794.81(15)
_computing_cell_refinement 'CrysAlisPro 1.171.38.41 (Rigaku OD, 2015)'
_computing_data_collection 'CrysAlisPro 1.171.38.41 (Rigaku OD, 2015)'
_computing_data_reduction 'CrysAlisPro 1.171.38.41 (Rigaku OD, 2015)'
_computing_structure_refinement 'SHELXL-2017/1 (Sheldrick, 2017)'
_computing_structure_solution 'SuperFlip (Palatinus & Chapius, 2007)'
_diffrn_ambient_temperature 150(2)
_diffrn_detector_area_resol_mean 10.4186
_diffrn_measured_fraction_theta_full 0.999
_diffrn_measured_fraction_theta_max 0.999
_diffrn_measurement_device_type 'Xcalibur, Atlas, Gemini ultra'
_diffrn_measurement_method '\w scans'
_diffrn_radiation_type MoK\a
_diffrn_radiation_wavelength 0.71073
_diffrn_reflns_av_R_equivalents 0.0292
_diffrn_reflns_av_unetI/netI 0.0267
_diffrn_reflns_Laue_measured_fraction_full 0.999
_diffrn_reflns_Laue_measured_fraction_max 0.999
_diffrn_reflns_limit_h_max 10
_diffrn_reflns_limit_h_min -15
_diffrn_reflns_limit_k_max 8
_diffrn_reflns_limit_k_min -8
_diffrn_reflns_limit_l_max 26
_diffrn_reflns_limit_l_min -23
_diffrn_reflns_number 6623
_diffrn_reflns_point_group_measured_fraction_full 0.999
_diffrn_reflns_point_group_measured_fraction_max 0.999
_diffrn_reflns_theta_full 25.242
_diffrn_reflns_theta_max 26.368
_diffrn_reflns_theta_min 3.303
_diffrn_source 'fine-focus sealed X-ray tube'
_exptl_absorpt_coefficient_mu 1.430
_exptl_absorpt_correction_T_max 0.860
_exptl_absorpt_correction_T_min 0.765
_exptl_absorpt_correction_type analytical
_exptl_absorpt_process_details
;
CrysAlisPro 1.171.38.41 (Rigaku Oxford Diffraction, 2015)
Analytical numeric absorption correction using a multifaceted crystal
                        model based on expressions derived by R.C. Clark & J.S. Reid.
(Clark, R. C. & Reid, J. S. (1995). Acta Cryst. A51, 887-897)
Empirical absorption correction using spherical harmonics,
 implemented in SCALE3 ABSPACK scaling algorithm.
;
_exptl_crystal_colour colorless
_exptl_crystal_density_diffrn 1.709
_exptl_crystal_description prismatic
_exptl_crystal_F_000 944
_exptl_crystal_size_max 0.341
_exptl_crystal_size_mid 0.164
_exptl_crystal_size_min 0.133
_refine_diff_density_max 0.266
_refine_diff_density_min -0.417
_refine_diff_density_rms 0.064
_refine_ls_extinction_method none
_refine_ls_goodness_of_fit_ref 1.110
_refine_ls_hydrogen_treatment mixed
_refine_ls_matrix_type full
_refine_ls_number_parameters 138
_refine_ls_number_reflns 1822
_refine_ls_number_restraints 5
_refine_ls_restrained_S_all 1.124
_refine_ls_R_factor_all 0.0276
_refine_ls_R_factor_gt 0.0250
_refine_ls_shift/su_max 0.000
_refine_ls_shift/su_mean 0.000
_refine_ls_structure_factor_coef Fsqd
_refine_ls_weighting_details 'w=1/[\s^2^(Fo^2^)+(0.0295P)^2^+1.5858P] where P=(Fo^2^+2Fc^2^)/3'
_refine_ls_weighting_scheme calc
_refine_ls_wR_factor_gt 0.0630
_refine_ls_wR_factor_ref 0.0645
_reflns_Friedel_coverage 0.000
_reflns_number_gt 1711
_reflns_number_total 1822
_reflns_threshold_expression 'I > 2\s(I)'
_cod_data_source_file d0ce01742f2.cif
_cod_data_source_block Zn(H2O)2L2
_cod_depositor_comments 'Adding full bibliography for 7242174--7242176.cif.'
_cod_original_cell_volume 1794.81(14)
_cod_original_sg_symbol_H-M 'C 2/c'
_cod_database_code 7242175
_shelx_shelxl_version_number 2017/1
_shelx_space_group_comment
;
The symmetry employed for this shelxl refinement is uniquely defined
by the following loop, which should always be used as a source of
symmetry information in preference to the above space-group names.
They are only intended as comments.
;

loop_
_space_group_symop_operation_xyz
'x, y, z'
'-x, y, -z+1/2'
'x+1/2, y+1/2, z'
'-x+1/2, y+1/2, -z+1/2'
'-x, -y, -z'
'x, -y, z-1/2'
'-x+1/2, -y+1/2, -z'
'x+1/2, -y+1/2, z-1/2'

loop_
_atom_site_label
_atom_site_type_symbol
_atom_site_fract_x
_atom_site_fract_y
_atom_site_fract_z
_atom_site_U_iso_or_equiv
_atom_site_adp_type
_atom_site_occupancy
_atom_site_site_symmetry_order
_atom_site_calc_flag
_atom_site_refinement_flags_posn
_atom_site_refinement_flags_adp
_atom_site_refinement_flags_occupancy
_atom_site_disorder_assembly
_atom_site_disorder_group
Zn1 Zn 0.000000 0.27543(4) 0.250000 0.01406(11) Uani 1 2 d DS T P . .
O3 O -0.04834(11) 0.23530(17) 0.14374(6) 0.0183(3) Uani 1 1 d . . . . .
O1 O -0.12652(10) 0.07509(18) 0.23734(6) 0.0178(3) Uani 1 1 d . . . . .
O5 O 0.11233(11) 0.46956(19) 0.23872(7) 0.0198(3) Uani 1 1 d D . . . .
O2 O -0.24806(11) -0.09044(19) 0.15915(6) 0.0245(3) Uani 1 1 d . . . . .
O4 O -0.06342(12) 0.19211(18) -0.17323(6) 0.0245(3) Uani 1 1 d . . . . .
H4A H -0.100844 0.122136 -0.203332 0.037 Uiso 1 1 calc R U . . .
N1 N -0.16955(12) 0.0594(2) 0.06450(7) 0.0169(3) Uani 1 1 d . . . . .
H1 H -0.225394 -0.019265 0.060310 0.020 Uiso 1 1 calc R U . . .
C1 C -0.17246(15) 0.0237(2) 0.17791(9) 0.0160(4) Uani 1 1 d . . . . .
C3 C -0.14266(15) 0.1029(2) 0.00450(8) 0.0154(4) Uani 1 1 d . . . . .
C7 C -0.17433(16) 0.0327(3) -0.11190(9) 0.0205(4) Uani 1 1 d . . . . .
H7 H -0.212658 -0.035701 -0.150235 0.025 Uiso 1 1 calc R U . . .
C2 C -0.12351(14) 0.1190(2) 0.12610(8) 0.0142(4) Uani 1 1 d . . . . .
C6 C -0.09374(16) 0.1617(3) -0.11562(9) 0.0181(4) Uani 1 1 d . . . . .
C5 C -0.03941(17) 0.2641(3) -0.05984(10) 0.0205(4) Uani 1 1 d . . . . .
H5 H 0.014485 0.354936 -0.062993 0.025 Uiso 1 1 calc R U . . .
C8 C -0.19872(16) 0.0040(3) -0.05189(9) 0.0199(4) Uani 1 1 d . . . . .
H8 H -0.254316 -0.084178 -0.049187 0.024 Uiso 1 1 calc R U . . .
C4 C -0.06336(16) 0.2347(3) 0.00050(9) 0.0188(4) Uani 1 1 d . . . . .
H4 H -0.025742 0.304300 0.038689 0.023 Uiso 1 1 calc R U . . .
H5A H 0.0897(18) 0.573(3) 0.2221(11) 0.028 Uiso 1 1 d D U . . .
H5B H 0.1551(18) 0.420(3) 0.2182(11) 0.028 Uiso 1 1 d D U . . .

loop_
_atom_site_aniso_label
_atom_site_aniso_U_11
_atom_site_aniso_U_22
_atom_site_aniso_U_33
_atom_site_aniso_U_23
_atom_site_aniso_U_13
_atom_site_aniso_U_12
Zn1 0.01553(17) 0.01631(17) 0.01164(16) 0.000 0.00591(12) 0.000
O3 0.0206(7) 0.0232(7) 0.0123(6) -0.0014(5) 0.0065(5) -0.0053(5)
O1 0.0217(7) 0.0212(7) 0.0123(6) 0.0002(5) 0.0073(5) -0.0037(5)
O5 0.0215(7) 0.0193(7) 0.0212(7) 0.0022(6) 0.0101(6) -0.0025(5)
O2 0.0270(7) 0.0271(7) 0.0219(7) -0.0041(6) 0.0109(6) -0.0116(6)
O4 0.0409(9) 0.0216(7) 0.0142(6) -0.0016(6) 0.0127(6) -0.0017(6)
N1 0.0176(8) 0.0211(8) 0.0125(7) -0.0012(6) 0.0050(6) -0.0039(6)
C1 0.0166(9) 0.0170(9) 0.0159(9) 0.0007(7) 0.0072(7) 0.0021(7)
C3 0.0179(9) 0.0175(9) 0.0110(8) 0.0005(7) 0.0042(7) 0.0037(7)
C7 0.0257(10) 0.0223(10) 0.0119(8) -0.0044(7) 0.0026(8) -0.0005(8)
C2 0.0147(9) 0.0150(8) 0.0140(8) 0.0003(7) 0.0055(7) 0.0036(7)
C6 0.0269(10) 0.0166(9) 0.0121(8) 0.0021(7) 0.0076(7) 0.0067(8)
C5 0.0264(11) 0.0183(9) 0.0187(10) -0.0017(7) 0.0092(8) -0.0034(7)
C8 0.0203(10) 0.0231(10) 0.0162(9) -0.0013(8) 0.0047(8) -0.0039(8)
C4 0.0238(10) 0.0183(9) 0.0144(9) -0.0033(7) 0.0052(8) -0.0019(7)

loop_
_atom_type_symbol
_atom_type_description
_atom_type_scat_dispersion_real
_atom_type_scat_dispersion_imag
_atom_type_scat_source
C C 0.0033 0.0016 'International Tables Vol C Tables 4.2.6.8 and 6.1.1.4'
H H 0.0000 0.0000 'International Tables Vol C Tables 4.2.6.8 and 6.1.1.4'
N N 0.0061 0.0033 'International Tables Vol C Tables 4.2.6.8 and 6.1.1.4'
O O 0.0106 0.0060 'International Tables Vol C Tables 4.2.6.8 and 6.1.1.4'
Zn Zn 0.2839 1.4301 'International Tables Vol C Tables 4.2.6.8 and 6.1.1.4'

loop_
_geom_angle_atom_site_label_1
_geom_angle_atom_site_label_2
_geom_angle_atom_site_label_3
_geom_angle
_geom_angle_site_symmetry_1
_geom_angle_site_symmetry_3
_geom_angle_publ_flag
O5 Zn1 O5 92.92(8) . 2 ?
O5 Zn1 O1 88.71(6) . 2 ?
O5 Zn1 O1 166.61(5) 2 2 ?
O5 Zn1 O1 166.61(5) . . ?
O5 Zn1 O1 88.71(6) 2 . ?
O1 Zn1 O1 92.77(7) 2 . ?
O5 Zn1 O3 88.82(5) . . ?
O5 Zn1 O3 101.86(5) 2 . ?
O1 Zn1 O3 91.45(5) 2 . ?
O1 Zn1 O3 77.85(5) . . ?
O5 Zn1 O3 101.86(5) . 2 ?
O5 Zn1 O3 88.82(5) 2 2 ?
O1 Zn1 O3 77.85(5) 2 2 ?
O1 Zn1 O3 91.45(5) . 2 ?
O3 Zn1 O3 164.57(7) . 2 ?
C2 O3 Zn1 111.97(11) . . ?
C1 O1 Zn1 116.37(11) . . ?
C2 N1 C3 130.01(16) . . ?
O2 C1 O1 127.30(17) . . ?
O2 C1 C2 119.13(16) . . ?
O1 C1 C2 113.57(15) . . ?
C4 C3 C8 119.94(17) . . ?
C4 C3 N1 123.14(16) . . ?
C8 C3 N1 116.91(16) . . ?
C8 C7 C6 119.45(17) . . ?
O3 C2 N1 126.81(16) . . ?
O3 C2 C1 120.24(15) . . ?
N1 C2 C1 112.94(15) . . ?
O4 C6 C7 122.11(16) . . ?
O4 C6 C5 117.71(17) . . ?
C7 C6 C5 120.17(17) . . ?
C4 C5 C6 120.42(18) . . ?
C7 C8 C3 120.62(17) . . ?
C3 C4 C5 119.37(17) . . ?

loop_
_geom_bond_atom_site_label_1
_geom_bond_atom_site_label_2
_geom_bond_distance
_geom_bond_site_symmetry_2
_geom_bond_publ_flag
Zn1 O5 2.0320(13) . ?
Zn1 O5 2.0320(13) 2 ?
Zn1 O1 2.0940(12) 2 ?
Zn1 O1 2.0941(12) . ?
Zn1 O3 2.1553(13) . ?
Zn1 O3 2.1554(13) 2 ?
O3 C2 1.232(2) . ?
O1 C1 1.271(2) . ?
O2 C1 1.228(2) . ?
O4 C6 1.373(2) . ?
N1 C2 1.329(2) . ?
N1 C3 1.417(2) . ?
C1 C2 1.539(2) . ?
C3 C4 1.386(3) . ?
C3 C8 1.390(2) . ?
C7 C8 1.383(3) . ?
C7 C6 1.382(3) . ?
C6 C5 1.389(3) . ?
C5 C4 1.388(3) . ?

loop_
_geom_hbond_atom_site_label_D
_geom_hbond_atom_site_label_H
_geom_hbond_atom_site_label_A
_geom_hbond_distance_DH
_geom_hbond_distance_HA
_geom_hbond_distance_DA
_geom_hbond_angle_DHA
_geom_hbond_site_symmetry_A
_geom_hbond_publ_flag
O5 H5B O2 0.84(2) 1.94(2) 2.7405(19) 157(2) 3 yes
O5 H5A O4 0.84(2) 1.96(2) 2.7817(19) 167(2) 5_565 yes
O4 H4A O1 0.84 1.86 2.6489(18) 156.8 6 yes
